data_7247740
loop_
_publ_author_name
'Srivastava, Devyani'
'Kushwaha, Aparna'
'Kociok-K\"ohn, Gabriele'
'Gosavi, Suresh W.'
'Chauhan, Ratna'
'Kumar, Abhinav'
'Muddassir, Mohd.'

_publ_section_title
;
 The supramolecular frameworks and electrocatalytic properties of two new
 structurally diverse tertiary phosphane-appended nickel(ii) and copper(i)
 thiosquarates
;
_journal_issue 48
_journal_name_full CrystEngComm
_journal_page_first 6822
_journal_page_last 6836
_journal_paper_doi 10.1039/D3CE00817G
_journal_volume 25
_journal_year 2023
_chemical_formula_moiety 'C42 H35 Cu O3 P2 S'
_chemical_formula_sum 'C42 H35 Cu O3 P2 S'
_chemical_formula_weight 745.24
_space_group_crystal_system monoclinic
_space_group_IT_number 14
_space_group_name_Hall '-P 2ybc'
_space_group_name_H-M_alt 'P 1 21/c 1'
_atom_sites_solution_hydrogens geom
_atom_sites_solution_primary dual
_audit_creation_method SHELXL-2018/3
_audit_update_record
;
2023-05-09 deposited with the CCDC.	2023-11-15 downloaded from the CCDC.
;
_cell_angle_alpha 90
_cell_angle_beta 112.265(4)
_cell_angle_gamma 90
_cell_formula_units_Z 4
_cell_length_a 22.7584(8)
_cell_length_b 9.4180(2)
_cell_length_c 18.1546(6)
_cell_measurement_reflns_used 10789
_cell_measurement_temperature 150(2)
_cell_measurement_theta_max 28.8360
_cell_measurement_theta_min 3.4240
_cell_volume 3601.1(2)
_computing_cell_refinement 'CrysAlisPro 1.171.42.49 (Rigaku OD, 2022)'
_computing_data_collection 'CrysAlisPro 1.171.42.49 (Rigaku OD, 2022)'
_computing_data_reduction 'CrysAlisPro 1.171.42.49 (Rigaku OD, 2022)'
_computing_molecular_graphics 'ORTEP3 for Windows - Farrugia, L. J. J. Appl. Crystallogr. 1997, 30, 565'
_computing_publication_material
;
 'WinGX publication routines, Farrugia, 
 L. J., J. Appl. Crystallogr., 1999, 32, 837-838
;
_computing_structure_refinement
;
 SHELXL-2018/3 (Sheldrick, 2018)
 Sheldrick GM (2008) Acta Crystallogr A64:112--122 and 
 C. B. H\"ubschle, G. M. Sheldrick and B. Dittrich
 ShelXle: a Qt graphical user interface for SHELXL
 J. Appl. Cryst., 44, (2011) 1281-1284.
;
_computing_structure_solution
; 
 SHELXT
 Sheldrick, G. M. (2008). Acta Cryst. A64, 112-122.
;
_diffrn_ambient_environment N~2~
_diffrn_ambient_temperature 149.9(6)
_diffrn_detector 'CCD plate'
_diffrn_detector_area_resol_mean 8.0734
_diffrn_detector_type EosS2
_diffrn_measured_fraction_theta_full 0.998
_diffrn_measured_fraction_theta_max 0.878
_diffrn_measurement_device 'four-circle diffractometer'
_diffrn_measurement_device_type 'New Xcalibur, EosS2'
_diffrn_measurement_method '\w scans'
_diffrn_radiation_monochromator graphite
_diffrn_radiation_probe x-ray
_diffrn_radiation_type 'Mo K\a'
_diffrn_radiation_wavelength 0.71073
_diffrn_reflns_av_R_equivalents 0.0388
_diffrn_reflns_av_unetI/netI 0.0452
_diffrn_reflns_Laue_measured_fraction_full 0.998
_diffrn_reflns_Laue_measured_fraction_max 0.878
_diffrn_reflns_limit_h_max 30
_diffrn_reflns_limit_h_min -30
_diffrn_reflns_limit_k_max 12
_diffrn_reflns_limit_k_min -11
_diffrn_reflns_limit_l_max 23
_diffrn_reflns_limit_l_min -25
_diffrn_reflns_number 32959
_diffrn_reflns_point_group_measured_fraction_full 0.998
_diffrn_reflns_point_group_measured_fraction_max 0.878
_diffrn_reflns_theta_full 25.242
_diffrn_reflns_theta_max 29.459
_diffrn_reflns_theta_min 2.931
_diffrn_source 'fine-focus sealed X-ray tube'
_diffrn_source_type 'Enhance (Mo) X-ray Source'
_exptl_absorpt_coefficient_mu 0.792
_exptl_absorpt_correction_T_max 1.00000
_exptl_absorpt_correction_T_min 0.82246
_exptl_absorpt_correction_type multi-scan
_exptl_absorpt_process_details
;
CrysAlisPro 1.171.42.49 (Rigaku Oxford Diffraction, 2022)
Empirical absorption correction using spherical harmonics,
implemented in SCALE3 ABSPACK scaling algorithm.
;
_exptl_crystal_colour colourless
_exptl_crystal_density_diffrn 1.375
_exptl_crystal_description plate
_exptl_crystal_F_000 1544
_exptl_crystal_recrystallization_method 'Re-crystallisation from solvent: DCM, MeOH'
_exptl_crystal_size_max 0.700
_exptl_crystal_size_mid 0.700
_exptl_crystal_size_min 0.250
_refine_diff_density_max 0.465
_refine_diff_density_min -0.359
_refine_diff_density_rms 0.067
_refine_ls_extinction_method none
_refine_ls_goodness_of_fit_ref 1.037
_refine_ls_hydrogen_treatment constr
_refine_ls_matrix_type full
_refine_ls_number_parameters 443
_refine_ls_number_reflns 8760
_refine_ls_number_restraints 0
_refine_ls_restrained_S_all 1.037
_refine_ls_R_factor_all 0.0599
_refine_ls_R_factor_gt 0.0395
_refine_ls_shift/su_max 0.003
_refine_ls_shift/su_mean 0.000
_refine_ls_structure_factor_coef Fsqd
_refine_ls_weighting_details 'w=1/[\s^2^(Fo^2^)+(0.0211P)^2^+3.1326P] where P=(Fo^2^+2Fc^2^)/3'
_refine_ls_weighting_scheme calc
_refine_ls_wR_factor_gt 0.0720
_refine_ls_wR_factor_ref 0.0788
_reflns_Friedel_coverage 0.000
_reflns_number_gt 6888
_reflns_number_total 8760
_reflns_threshold_expression 'I > 2\s(I)'
_cod_data_source_file d3ce00817g2.cif
_cod_data_source_block e23gkk5
_cod_depositor_comments 'Adding full bibliography for 7247740--7247741.cif.'
_cod_original_sg_symbol_H-M 'P 21/c'
_cod_database_code 7247740
_shelx_shelxl_version_number 2018/3
_shelx_space_group_comment
;
The symmetry employed for this shelxl refinement is uniquely defined
by the following loop, which should always be used as a source of
symmetry information in preference to the above space-group names.
They are only intended as comments.
;
_shelx_estimated_absorpt_t_min 0.607
_shelx_estimated_absorpt_t_max 0.826
_oxdiff_exptl_absorpt_empirical_full_min 0.844
_oxdiff_exptl_absorpt_empirical_full_max 1.196
_oxdiff_exptl_absorpt_empirical_details
;
Empirical correction (ABSPACK) includes:
- Absorption correction using spherical harmonics
- Frame scaling
;

loop_
_space_group_symop_operation_xyz
'x, y, z'
'-x, y+1/2, -z+1/2'
'-x, -y, -z'
'x, -y-1/2, z-1/2'

loop_
_atom_site_label
_atom_site_type_symbol
_atom_site_fract_x
_atom_site_fract_y
_atom_site_fract_z
_atom_site_U_iso_or_equiv
_atom_site_adp_type
_atom_site_occupancy
_atom_site_site_symmetry_order
_atom_site_calc_flag
_atom_site_refinement_flags_posn
_atom_site_refinement_flags_adp
_atom_site_refinement_flags_occupancy
_atom_site_disorder_assembly
_atom_site_disorder_group
Cu Cu 0.73357(2) 0.50240(3) 0.50625(2) 0.01579(7) Uani 1 1 d . . . . .
P1 P 0.81495(2) 0.35048(5) 0.52677(3) 0.01388(11) Uani 1 1 d . . . . .
P2 P 0.70833(2) 0.65494(5) 0.40216(3) 0.01422(11) Uani 1 1 d . . . . .
S S 0.71568(2) 0.56829(6) 0.62133(3) 0.01841(11) Uani 1 1 d . . . . .
O1 O 0.63541(7) 0.37653(15) 0.46215(8) 0.0206(3) Uani 1 1 d . . . . .
O2 O 0.50668(7) 0.31993(15) 0.50314(9) 0.0235(3) Uani 1 1 d . . . . .
O3 O 0.57984(7) 0.50357(16) 0.66958(9) 0.0235(3) Uani 1 1 d . . . . .
C1 C 0.82341(9) 0.2966(2) 0.43473(11) 0.0145(4) Uani 1 1 d . . . . .
C2 C 0.80285(10) 0.1639(2) 0.40103(12) 0.0203(4) Uani 1 1 d . . . . .
H2 H 0.791995 0.092976 0.430866 0.024 Uiso 1 1 calc R U . . .
C3 C 0.79812(11) 0.1347(2) 0.32387(13) 0.0271(5) Uani 1 1 d . . . . .
H3 H 0.783257 0.044521 0.300937 0.033 Uiso 1 1 calc R U . . .
C4 C 0.81487(11) 0.2359(2) 0.28050(13) 0.0274(5) Uani 1 1 d . . . . .
H4 H 0.811493 0.215725 0.227774 0.033 Uiso 1 1 calc R U . . .
C5 C 0.83670(10) 0.3674(2) 0.31438(13) 0.0228(5) Uani 1 1 d . . . . .
H5 H 0.849087 0.436645 0.285041 0.027 Uiso 1 1 calc R U . . .
C6 C 0.84052(9) 0.3981(2) 0.39032(12) 0.0180(4) Uani 1 1 d . . . . .
H6 H 0.854874 0.488975 0.412617 0.022 Uiso 1 1 calc R U . . .
C7 C 0.89108(9) 0.4312(2) 0.58754(12) 0.0162(4) Uani 1 1 d . . . . .
C8 C 0.94614(10) 0.4165(2) 0.57197(13) 0.0244(5) Uani 1 1 d . . . . .
H8 H 0.946168 0.356734 0.529829 0.029 Uiso 1 1 calc R U . . .
C9 C 1.00111(10) 0.4889(3) 0.61786(14) 0.0308(5) Uani 1 1 d . . . . .
H9 H 1.038421 0.479111 0.606620 0.037 Uiso 1 1 calc R U . . .
C10 C 1.00168(11) 0.5750(3) 0.67962(14) 0.0312(6) Uani 1 1 d . . . . .
H10 H 1.039036 0.625855 0.710157 0.037 Uiso 1 1 calc R U . . .
C11 C 0.94790(11) 0.5870(3) 0.69691(14) 0.0314(6) Uani 1 1 d . . . . .
H11 H 0.948661 0.643981 0.740437 0.038 Uiso 1 1 calc R U . . .
C12 C 0.89269(10) 0.5162(2) 0.65102(13) 0.0248(5) Uani 1 1 d . . . . .
H12 H 0.855703 0.525830 0.662985 0.030 Uiso 1 1 calc R U . . .
C13 C 0.81360(9) 0.1810(2) 0.57472(11) 0.0160(4) Uani 1 1 d . . . . .
C14 C 0.86828(10) 0.1002(2) 0.61238(12) 0.0207(4) Uani 1 1 d . . . . .
H14 H 0.908594 0.136510 0.617475 0.025 Uiso 1 1 calc R U . . .
C15 C 0.86368(11) -0.0332(2) 0.64238(13) 0.0259(5) Uani 1 1 d . . . . .
H15 H 0.900897 -0.087918 0.668226 0.031 Uiso 1 1 calc R U . . .
C16 C 0.80489(11) -0.0865(2) 0.63468(12) 0.0266(5) Uani 1 1 d . . . . .
H16 H 0.801915 -0.178411 0.654545 0.032 Uiso 1 1 calc R U . . .
C17 C 0.75074(11) -0.0070(2) 0.59837(13) 0.0266(5) Uani 1 1 d . . . . .
H17 H 0.710546 -0.043818 0.593418 0.032 Uiso 1 1 calc R U . . .
C18 C 0.75514(10) 0.1273(2) 0.56899(12) 0.0209(4) Uani 1 1 d . . . . .
H18 H 0.717889 0.182813 0.544817 0.025 Uiso 1 1 calc R U . . .
C19 C 0.78106(9) 0.7282(2) 0.39640(12) 0.0159(4) Uani 1 1 d . . . . .
C20 C 0.82989(10) 0.7619(2) 0.46780(13) 0.0237(5) Uani 1 1 d . . . . .
H20 H 0.822935 0.754601 0.516057 0.028 Uiso 1 1 calc R U . . .
C21 C 0.88860(11) 0.8059(3) 0.47004(14) 0.0314(6) Uani 1 1 d . . . . .
H21 H 0.921462 0.829025 0.519425 0.038 Uiso 1 1 calc R U . . .
C22 C 0.89919(11) 0.8161(3) 0.40010(15) 0.0321(6) Uani 1 1 d . . . . .
H22 H 0.939429 0.845632 0.401192 0.038 Uiso 1 1 calc R U . . .
C23 C 0.85083(11) 0.7830(3) 0.32854(14) 0.0294(5) Uani 1 1 d . . . . .
H23 H 0.858078 0.790134 0.280463 0.035 Uiso 1 1 calc R U . . .
C24 C 0.79183(10) 0.7395(2) 0.32606(13) 0.0223(5) Uani 1 1 d . . . . .
H24 H 0.758902 0.717546 0.276530 0.027 Uiso 1 1 calc R U . . .
C25 C 0.66637(9) 0.5789(2) 0.30340(11) 0.0143(4) Uani 1 1 d . . . . .
C26 C 0.67337(9) 0.4345(2) 0.29301(12) 0.0185(4) Uani 1 1 d . . . . .
H26 H 0.698438 0.377927 0.337024 0.022 Uiso 1 1 calc R U . . .
C27 C 0.64387(10) 0.3726(2) 0.21857(13) 0.0242(5) Uani 1 1 d . . . . .
H27 H 0.649317 0.274172 0.211612 0.029 Uiso 1 1 calc R U . . .
C28 C 0.60656(11) 0.4542(2) 0.15455(13) 0.0270(5) Uani 1 1 d . . . . .
H28 H 0.586044 0.411502 0.103793 0.032 Uiso 1 1 calc R U . . .
C29 C 0.59908(11) 0.5981(2) 0.16444(13) 0.0266(5) Uani 1 1 d . . . . .
H29 H 0.573522 0.654153 0.120437 0.032 Uiso 1 1 calc R U . . .
C30 C 0.62893(10) 0.6604(2) 0.23859(12) 0.0211(5) Uani 1 1 d . . . . .
H30 H 0.623802 0.759065 0.245195 0.025 Uiso 1 1 calc R U . . .
C31 C 0.66138(9) 0.8105(2) 0.40518(11) 0.0146(4) Uani 1 1 d . . . . .
C32 C 0.66811(9) 0.9427(2) 0.37435(12) 0.0185(4) Uani 1 1 d . . . . .
H32 H 0.697424 0.953788 0.348925 0.022 Uiso 1 1 calc R U . . .
C33 C 0.63229(10) 1.0577(2) 0.38062(12) 0.0209(5) Uani 1 1 d . . . . .
H33 H 0.637976 1.147793 0.360773 0.025 Uiso 1 1 calc R U . . .
C34 C 0.58823(10) 1.0416(2) 0.41570(13) 0.0216(5) Uani 1 1 d . . . . .
H34 H 0.563817 1.120713 0.420010 0.026 Uiso 1 1 calc R U . . .
C35 C 0.57981(10) 0.9102(2) 0.44449(12) 0.0200(4) Uani 1 1 d . . . . .
H35 H 0.548682 0.898501 0.467085 0.024 Uiso 1 1 calc R U . . .
C36 C 0.61679(9) 0.7956(2) 0.44038(12) 0.0174(4) Uani 1 1 d . . . . .
H36 H 0.611718 0.706369 0.461665 0.021 Uiso 1 1 calc R U . . .
C37 C 0.64497(9) 0.4852(2) 0.58866(11) 0.0146(4) Uani 1 1 d . . . . .
C38 C 0.61629(9) 0.4044(2) 0.51505(12) 0.0157(4) Uani 1 1 d . . . . .
C39 C 0.55776(9) 0.3790(2) 0.53440(12) 0.0162(4) Uani 1 1 d . . . . .
C40 C 0.59155(9) 0.4616(2) 0.60787(12) 0.0164(4) Uani 1 1 d . . . . .
C41 C 0.51872(10) 0.4608(3) 0.67358(14) 0.0282(5) Uani 1 1 d . . . . .
H41A H 0.524526 0.375056 0.707147 0.034 Uiso 1 1 calc R U . . .
H41B H 0.487519 0.438765 0.619607 0.034 Uiso 1 1 calc R U . . .
C42 C 0.49547(11) 0.5816(3) 0.70868(14) 0.0310(5) Uani 1 1 d . . . . .
H42A H 0.487983 0.664539 0.673724 0.047 Uiso 1 1 calc R U . . .
H42B H 0.527432 0.604962 0.761169 0.047 Uiso 1 1 calc R U . . .
H42C H 0.455761 0.554373 0.714159 0.047 Uiso 1 1 calc R U . . .

loop_
_atom_site_aniso_label
_atom_site_aniso_U_11
_atom_site_aniso_U_22
_atom_site_aniso_U_33
_atom_site_aniso_U_23
_atom_site_aniso_U_13
_atom_site_aniso_U_12
Cu 0.01590(12) 0.01726(12) 0.01599(12) 0.00200(10) 0.00805(10) 0.00187(10)
P1 0.0136(2) 0.0152(2) 0.0138(2) 0.0006(2) 0.0064(2) 0.00010(19)
P2 0.0158(2) 0.0131(2) 0.0143(2) 0.0001(2) 0.0063(2) 0.00005(19)
S 0.0155(2) 0.0247(3) 0.0162(2) -0.0046(2) 0.0072(2) -0.0056(2)
O1 0.0231(8) 0.0214(7) 0.0209(8) -0.0047(6) 0.0123(6) -0.0024(6)
O2 0.0199(7) 0.0237(8) 0.0260(8) -0.0019(7) 0.0077(6) -0.0078(6)
O3 0.0209(7) 0.0325(8) 0.0217(8) -0.0071(7) 0.0132(6) -0.0083(7)
C1 0.0122(9) 0.0176(9) 0.0143(10) 0.0026(8) 0.0057(8) 0.0030(7)
C2 0.0259(11) 0.0178(10) 0.0194(11) 0.0017(9) 0.0111(9) 0.0000(8)
C3 0.0380(13) 0.0229(11) 0.0221(11) -0.0061(10) 0.0134(10) -0.0031(10)
C4 0.0340(13) 0.0342(13) 0.0178(11) -0.0002(10) 0.0140(10) 0.0049(10)
C5 0.0232(11) 0.0280(12) 0.0218(11) 0.0081(9) 0.0137(9) 0.0037(9)
C6 0.0173(10) 0.0170(10) 0.0210(11) 0.0012(8) 0.0088(9) 0.0019(8)
C7 0.0150(9) 0.0164(10) 0.0163(10) 0.0023(8) 0.0049(8) 0.0006(8)
C8 0.0183(10) 0.0312(12) 0.0242(11) -0.0059(10) 0.0086(9) 0.0004(9)
C9 0.0147(10) 0.0443(14) 0.0338(13) -0.0044(12) 0.0097(10) -0.0033(10)
C10 0.0188(11) 0.0364(13) 0.0319(13) -0.0046(11) 0.0020(10) -0.0057(10)
C11 0.0259(12) 0.0375(14) 0.0271(13) -0.0137(11) 0.0058(10) 0.0002(10)
C12 0.0186(10) 0.0334(12) 0.0231(11) -0.0049(10) 0.0086(9) 0.0010(9)
C13 0.0221(10) 0.0166(9) 0.0117(9) -0.0012(8) 0.0091(8) -0.0011(8)
C14 0.0207(10) 0.0219(10) 0.0191(11) 0.0001(9) 0.0070(9) -0.0001(8)
C15 0.0342(13) 0.0210(11) 0.0191(11) 0.0033(9) 0.0064(10) 0.0057(9)
C16 0.0463(15) 0.0171(10) 0.0167(11) 0.0000(9) 0.0121(10) -0.0057(10)
C17 0.0309(12) 0.0293(12) 0.0215(11) -0.0037(10) 0.0123(10) -0.0114(10)
C18 0.0211(10) 0.0250(11) 0.0173(10) -0.0004(9) 0.0080(9) -0.0016(9)
C19 0.0161(9) 0.0130(9) 0.0202(10) 0.0004(8) 0.0087(8) 0.0005(7)
C20 0.0236(11) 0.0280(11) 0.0205(11) -0.0059(9) 0.0096(9) -0.0032(9)
C21 0.0218(11) 0.0394(14) 0.0296(13) -0.0106(11) 0.0059(10) -0.0078(10)
C22 0.0225(12) 0.0332(13) 0.0457(15) -0.0053(11) 0.0188(11) -0.0083(10)
C23 0.0298(12) 0.0356(13) 0.0299(13) 0.0019(11) 0.0193(11) -0.0045(10)
C24 0.0217(11) 0.0258(11) 0.0204(11) 0.0011(9) 0.0090(9) -0.0024(9)
C25 0.0134(9) 0.0165(9) 0.0128(9) -0.0012(8) 0.0048(8) -0.0026(7)
C26 0.0173(10) 0.0160(10) 0.0209(11) 0.0006(9) 0.0057(8) -0.0013(8)
C27 0.0249(11) 0.0181(10) 0.0284(12) -0.0079(9) 0.0089(10) -0.0029(9)
C28 0.0270(12) 0.0323(12) 0.0195(11) -0.0100(10) 0.0064(9) -0.0044(10)
C29 0.0274(12) 0.0305(12) 0.0166(11) 0.0016(9) 0.0025(9) 0.0015(10)
C30 0.0245(11) 0.0176(10) 0.0196(11) -0.0003(9) 0.0066(9) 0.0007(8)
C31 0.0153(9) 0.0139(9) 0.0135(9) -0.0014(8) 0.0043(8) -0.0003(7)
C32 0.0190(10) 0.0177(10) 0.0193(10) -0.0007(9) 0.0079(8) -0.0030(8)
C33 0.0244(11) 0.0125(9) 0.0230(11) 0.0022(9) 0.0057(9) -0.0013(8)
C34 0.0219(11) 0.0170(10) 0.0236(11) -0.0042(9) 0.0060(9) 0.0032(8)
C35 0.0181(10) 0.0234(11) 0.0209(11) -0.0009(9) 0.0102(9) 0.0007(8)
C36 0.0201(10) 0.0156(9) 0.0174(10) 0.0015(8) 0.0080(8) -0.0017(8)
C37 0.0147(9) 0.0148(9) 0.0139(9) 0.0018(8) 0.0049(8) 0.0006(7)
C38 0.0175(10) 0.0111(9) 0.0188(10) 0.0025(8) 0.0073(8) 0.0005(7)
C39 0.0182(10) 0.0126(9) 0.0187(10) 0.0021(8) 0.0079(8) 0.0003(8)
C40 0.0170(10) 0.0168(10) 0.0163(10) 0.0009(8) 0.0075(8) -0.0003(8)
C41 0.0224(11) 0.0392(13) 0.0301(13) -0.0047(11) 0.0179(10) -0.0112(10)
C42 0.0204(11) 0.0473(15) 0.0279(13) 0.0007(11) 0.0120(10) 0.0027(10)

loop_
_atom_type_symbol
_atom_type_description
_atom_type_scat_dispersion_real
_atom_type_scat_dispersion_imag
_atom_type_scat_source
C C 0.0033 0.0016 'International Tables Vol C Tables 4.2.6.8 and 6.1.1.4'
H H 0.0000 0.0000 'International Tables Vol C Tables 4.2.6.8 and 6.1.1.4'
O O 0.0106 0.0060 'International Tables Vol C Tables 4.2.6.8 and 6.1.1.4'
P P 0.1023 0.0942 'International Tables Vol C Tables 4.2.6.8 and 6.1.1.4'
S S 0.1246 0.1234 'International Tables Vol C Tables 4.2.6.8 and 6.1.1.4'
Cu Cu 0.3201 1.2651 'International Tables Vol C Tables 4.2.6.8 and 6.1.1.4'

loop_
_geom_angle_atom_site_label_1
_geom_angle_atom_site_label_2
_geom_angle_atom_site_label_3
_geom_angle
_geom_angle_site_symmetry_1
_geom_angle_site_symmetry_3
_geom_angle_publ_flag
P1 Cu P2 118.18(2) . . ?
P1 Cu S 115.28(2) . . ?
P2 Cu S 119.82(2) . . ?
P1 Cu O1 110.26(4) . . ?
P2 Cu O1 97.23(4) . . ?
S Cu O1 88.51(4) . . ?
C13 P1 C1 102.71(9) . . ?
C13 P1 C7 105.02(9) . . ?
C1 P1 C7 105.27(9) . . ?
C13 P1 Cu 118.19(7) . . ?
C1 P1 Cu 112.95(6) . . ?
C7 P1 Cu 111.50(7) . . ?
C31 P2 C25 104.45(9) . . ?
C31 P2 C19 104.53(9) . . ?
C25 P2 C19 103.82(9) . . ?
C31 P2 Cu 116.72(7) . . ?
C25 P2 Cu 116.26(6) . . ?
C19 P2 Cu 109.69(6) . . ?
C37 S Cu 91.63(7) . . ?
C38 O1 Cu 101.33(12) . . ?
C40 O3 C41 117.50(16) . . ?
C2 C1 C6 118.76(19) . . ?
C2 C1 P1 121.19(15) . . ?
C6 C1 P1 119.13(15) . . ?
C3 C2 C1 120.3(2) . . ?
C3 C2 H2 119.8 . . ?
C1 C2 H2 119.8 . . ?
C4 C3 C2 120.4(2) . . ?
C4 C3 H3 119.8 . . ?
C2 C3 H3 119.8 . . ?
C3 C4 C5 119.6(2) . . ?
C3 C4 H4 120.2 . . ?
C5 C4 H4 120.2 . . ?
C6 C5 C4 120.4(2) . . ?
C6 C5 H5 119.8 . . ?
C4 C5 H5 119.8 . . ?
C5 C6 C1 120.47(19) . . ?
C5 C6 H6 119.8 . . ?
C1 C6 H6 119.8 . . ?
C8 C7 C12 118.81(19) . . ?
C8 C7 P1 123.77(16) . . ?
C12 C7 P1 117.38(15) . . ?
C9 C8 C7 120.3(2) . . ?
C9 C8 H8 119.9 . . ?
C7 C8 H8 119.9 . . ?
C10 C9 C8 120.3(2) . . ?
C10 C9 H9 119.9 . . ?
C8 C9 H9 119.9 . . ?
C11 C10 C9 119.8(2) . . ?
C11 C10 H10 120.1 . . ?
C9 C10 H10 120.1 . . ?
C10 C11 C12 120.3(2) . . ?
C10 C11 H11 119.9 . . ?
C12 C11 H11 119.9 . . ?
C11 C12 C7 120.5(2) . . ?
C11 C12 H12 119.8 . . ?
C7 C12 H12 119.8 . . ?
C18 C13 C14 119.29(19) . . ?
C18 C13 P1 118.11(15) . . ?
C14 C13 P1 122.49(16) . . ?
C15 C14 C13 119.9(2) . . ?
C15 C14 H14 120.0 . . ?
C13 C14 H14 120.0 . . ?
C16 C15 C14 120.1(2) . . ?
C16 C15 H15 119.9 . . ?
C14 C15 H15 119.9 . . ?
C17 C16 C15 120.4(2) . . ?
C17 C16 H16 119.8 . . ?
C15 C16 H16 119.8 . . ?
C16 C17 C18 119.7(2) . . ?
C16 C17 H17 120.1 . . ?
C18 C17 H17 120.1 . . ?
C13 C18 C17 120.5(2) . . ?
C13 C18 H18 119.7 . . ?
C17 C18 H18 119.7 . . ?
C20 C19 C24 118.82(19) . . ?
C20 C19 P2 117.00(16) . . ?
C24 C19 P2 123.91(15) . . ?
C21 C20 C19 121.2(2) . . ?
C21 C20 H20 119.4 . . ?
C19 C20 H20 119.4 . . ?
C22 C21 C20 119.7(2) . . ?
C22 C21 H21 120.1 . . ?
C20 C21 H21 120.1 . . ?
C21 C22 C23 119.6(2) . . ?
C21 C22 H22 120.2 . . ?
C23 C22 H22 120.2 . . ?
C22 C23 C24 120.8(2) . . ?
C22 C23 H23 119.6 . . ?
C24 C23 H23 119.6 . . ?
C23 C24 C19 119.8(2) . . ?
C23 C24 H24 120.1 . . ?
C19 C24 H24 120.1 . . ?
C26 C25 C30 119.28(18) . . ?
C26 C25 P2 118.16(15) . . ?
C30 C25 P2 122.55(15) . . ?
C27 C26 C25 120.30(19) . . ?
C27 C26 H26 119.8 . . ?
C25 C26 H26 119.8 . . ?
C28 C27 C26 120.1(2) . . ?
C28 C27 H27 120.0 . . ?
C26 C27 H27 120.0 . . ?
C27 C28 C29 120.0(2) . . ?
C27 C28 H28 120.0 . . ?
C29 C28 H28 120.0 . . ?
C28 C29 C30 120.0(2) . . ?
C28 C29 H29 120.0 . . ?
C30 C29 H29 120.0 . . ?
C29 C30 C25 120.34(19) . . ?
C29 C30 H30 119.8 . . ?
C25 C30 H30 119.8 . . ?
C36 C31 C32 118.84(18) . . ?
C36 C31 P2 117.88(14) . . ?
C32 C31 P2 123.28(15) . . ?
C33 C32 C31 120.4(2) . . ?
C33 C32 H32 119.8 . . ?
C31 C32 H32 119.8 . . ?
C34 C33 C32 120.23(19) . . ?
C34 C33 H33 119.9 . . ?
C32 C33 H33 119.9 . . ?
C33 C34 C35 119.93(19) . . ?
C33 C34 H34 120.0 . . ?
C35 C34 H34 120.0 . . ?
C34 C35 C36 120.09(19) . . ?
C34 C35 H35 120.0 . . ?
C36 C35 H35 120.0 . . ?
C35 C36 C31 120.45(18) . . ?
C35 C36 H36 119.8 . . ?
C31 C36 H36 119.8 . . ?
C40 C37 C38 90.92(16) . . ?
C40 C37 S 142.07(16) . . ?
C38 C37 S 126.98(15) . . ?
O1 C38 C37 131.44(18) . . ?
O1 C38 C39 138.67(18) . . ?
C37 C38 C39 89.87(16) . . ?
O2 C39 C40 137.5(2) . . ?
O2 C39 C38 136.89(19) . . ?
C40 C39 C38 85.62(15) . . ?
O3 C40 C37 129.96(18) . . ?
O3 C40 C39 136.45(18) . . ?
C37 C40 C39 93.58(16) . . ?
O3 C41 C42 107.80(18) . . ?
O3 C41 H41A 110.1 . . ?
C42 C41 H41A 110.1 . . ?
O3 C41 H41B 110.1 . . ?
C42 C41 H41B 110.1 . . ?
H41A C41 H41B 108.5 . . ?
C41 C42 H42A 109.5 . . ?
C41 C42 H42B 109.5 . . ?
H42A C42 H42B 109.5 . . ?
C41 C42 H42C 109.5 . . ?
H42A C42 H42C 109.5 . . ?
H42B C42 H42C 109.5 . . ?

loop_
_geom_bond_atom_site_label_1
_geom_bond_atom_site_label_2
_geom_bond_distance
_geom_bond_site_symmetry_2
_geom_bond_publ_flag
Cu P1 2.2568(5) . ?
Cu P2 2.2677(6) . ?
Cu S 2.3580(6) . ?
Cu O1 2.3836(14) . ?
P1 C13 1.824(2) . ?
P1 C1 1.825(2) . ?
P1 C7 1.830(2) . ?
P2 C31 1.827(2) . ?
P2 C25 1.8281(19) . ?
P2 C19 1.832(2) . ?
S C37 1.6824(19) . ?
O1 C38 1.224(2) . ?
O2 C39 1.218(2) . ?
O3 C40 1.307(2) . ?
O3 C41 1.476(2) . ?
C1 C2 1.392(3) . ?
C1 C6 1.398(3) . ?
C2 C3 1.391(3) . ?
C2 H2 0.9500 . ?
C3 C4 1.379(3) . ?
C3 H3 0.9500 . ?
C4 C5 1.388(3) . ?
C4 H4 0.9500 . ?
C5 C6 1.379(3) . ?
C5 H5 0.9500 . ?
C6 H6 0.9500 . ?
C7 C8 1.392(3) . ?
C7 C12 1.392(3) . ?
C8 C9 1.391(3) . ?
C8 H8 0.9500 . ?
C9 C10 1.380(3) . ?
C9 H9 0.9500 . ?
C10 C11 1.378(3) . ?
C10 H10 0.9500 . ?
C11 C12 1.387(3) . ?
C11 H11 0.9500 . ?
C12 H12 0.9500 . ?
C13 C18 1.390(3) . ?
C13 C14 1.396(3) . ?
C14 C15 1.389(3) . ?
C14 H14 0.9500 . ?
C15 C16 1.386(3) . ?
C15 H15 0.9500 . ?
C16 C17 1.378(3) . ?
C16 H16 0.9500 . ?
C17 C18 1.391(3) . ?
C17 H17 0.9500 . ?
C18 H18 0.9500 . ?
C19 C20 1.387(3) . ?
C19 C24 1.393(3) . ?
C20 C21 1.385(3) . ?
C20 H20 0.9500 . ?
C21 C22 1.382(3) . ?
C21 H21 0.9500 . ?
C22 C23 1.383(3) . ?
C22 H22 0.9500 . ?
C23 C24 1.388(3) . ?
C23 H23 0.9500 . ?
C24 H24 0.9500 . ?
C25 C26 1.391(3) . ?
C25 C30 1.393(3) . ?
C26 C27 1.389(3) . ?
C26 H26 0.9500 . ?
C27 C28 1.383(3) . ?
C27 H27 0.9500 . ?
C28 C29 1.387(3) . ?
C28 H28 0.9500 . ?
C29 C30 1.387(3) . ?
C29 H29 0.9500 . ?
C30 H30 0.9500 . ?
C31 C36 1.396(3) . ?
C31 C32 1.396(3) . ?
C32 C33 1.386(3) . ?
C32 H32 0.9500 . ?
C33 C34 1.385(3) . ?
C33 H33 0.9500 . ?
C34 C35 1.385(3) . ?
C34 H34 0.9500 . ?
C35 C36 1.388(3) . ?
C35 H35 0.9500 . ?
C36 H36 0.9500 . ?
C37 C40 1.404(3) . ?
C37 C38 1.459(3) . ?
C38 C39 1.520(3) . ?
C39 C40 1.483(3) . ?
C41 C42 1.495(3) . ?
C41 H41A 0.9900 . ?
C41 H41B 0.9900 . ?
C42 H42A 0.9800 . ?
C42 H42B 0.9800 . ?
C42 H42C 0.9800 . ?

loop_
_geom_torsion_atom_site_label_1
_geom_torsion_atom_site_label_2
_geom_torsion_atom_site_label_3
_geom_torsion_atom_site_label_4
_geom_torsion
_geom_torsion_site_symmetry_1
_geom_torsion_site_symmetry_2
_geom_torsion_site_symmetry_3
_geom_torsion_site_symmetry_4
_geom_torsion_publ_flag
C13 P1 C1 C2 25.49(18) . . . . ?
C7 P1 C1 C2 135.18(16) . . . . ?
Cu P1 C1 C2 -102.94(16) . . . . ?
C13 P1 C1 C6 -165.66(15) . . . . ?
C7 P1 C1 C6 -55.97(17) . . . . ?
Cu P1 C1 C6 65.91(16) . . . . ?
C6 C1 C2 C3 -1.5(3) . . . . ?
P1 C1 C2 C3 167.43(17) . . . . ?
C1 C2 C3 C4 1.2(3) . . . . ?
C2 C3 C4 C5 0.2(3) . . . . ?
C3 C4 C5 C6 -1.3(3) . . . . ?
C4 C5 C6 C1 1.0(3) . . . . ?
C2 C1 C6 C5 0.4(3) . . . . ?
P1 C1 C6 C5 -168.77(15) . . . . ?
C13 P1 C7 C8 93.22(19) . . . . ?
C1 P1 C7 C8 -14.8(2) . . . . ?
Cu P1 C7 C8 -137.62(16) . . . . ?
C13 P1 C7 C12 -89.28(17) . . . . ?
C1 P1 C7 C12 162.70(16) . . . . ?
Cu P1 C7 C12 39.88(18) . . . . ?
C12 C7 C8 C9 -1.8(3) . . . . ?
P1 C7 C8 C9 175.69(18) . . . . ?
C7 C8 C9 C10 0.6(4) . . . . ?
C8 C9 C10 C11 1.3(4) . . . . ?
C9 C10 C11 C12 -1.9(4) . . . . ?
C10 C11 C12 C7 0.7(4) . . . . ?
C8 C7 C12 C11 1.2(3) . . . . ?
P1 C7 C12 C11 -176.45(18) . . . . ?
C1 P1 C13 C18 -100.49(17) . . . . ?
C7 P1 C13 C18 149.63(16) . . . . ?
Cu P1 C13 C18 24.57(18) . . . . ?
C1 P1 C13 C14 75.57(18) . . . . ?
C7 P1 C13 C14 -34.31(19) . . . . ?
Cu P1 C13 C14 -159.37(15) . . . . ?
C18 C13 C14 C15 1.1(3) . . . . ?
P1 C13 C14 C15 -174.92(16) . . . . ?
C13 C14 C15 C16 0.3(3) . . . . ?
C14 C15 C16 C17 -1.0(3) . . . . ?
C15 C16 C17 C18 0.3(3) . . . . ?
C14 C13 C18 C17 -1.8(3) . . . . ?
P1 C13 C18 C17 174.37(16) . . . . ?
C16 C17 C18 C13 1.1(3) . . . . ?
C31 P2 C19 C20 86.36(17) . . . . ?
C25 P2 C19 C20 -164.42(16) . . . . ?
Cu P2 C19 C20 -39.53(17) . . . . ?
C31 P2 C19 C24 -99.62(18) . . . . ?
C25 P2 C19 C24 9.60(19) . . . . ?
Cu P2 C19 C24 134.49(16) . . . . ?
C24 C19 C20 C21 -0.1(3) . . . . ?
P2 C19 C20 C21 174.23(18) . . . . ?
C19 C20 C21 C22 -0.3(4) . . . . ?
C20 C21 C22 C23 0.4(4) . . . . ?
C21 C22 C23 C24 -0.1(4) . . . . ?
C22 C23 C24 C19 -0.3(3) . . . . ?
C20 C19 C24 C23 0.4(3) . . . . ?
P2 C19 C24 C23 -173.50(17) . . . . ?
C31 P2 C25 C26 -154.32(16) . . . . ?
C19 P2 C25 C26 96.40(17) . . . . ?
Cu P2 C25 C26 -24.15(18) . . . . ?
C31 P2 C25 C30 26.82(19) . . . . ?
C19 P2 C25 C30 -82.47(18) . . . . ?
Cu P2 C25 C30 156.98(15) . . . . ?
C30 C25 C26 C27 0.7(3) . . . . ?
P2 C25 C26 C27 -178.20(16) . . . . ?
C25 C26 C27 C28 -0.9(3) . . . . ?
C26 C27 C28 C29 0.7(3) . . . . ?
C27 C28 C29 C30 -0.1(4) . . . . ?
C28 C29 C30 C25 -0.1(3) . . . . ?
C26 C25 C30 C29 -0.2(3) . . . . ?
P2 C25 C30 C29 178.69(17) . . . . ?
C25 P2 C31 C36 96.21(16) . . . . ?
C19 P2 C31 C36 -155.03(15) . . . . ?
Cu P2 C31 C36 -33.68(17) . . . . ?
C25 P2 C31 C32 -83.96(18) . . . . ?
C19 P2 C31 C32 24.81(19) . . . . ?
Cu P2 C31 C32 146.15(14) . . . . ?
C36 C31 C32 C33 1.7(3) . . . . ?
P2 C31 C32 C33 -178.11(15) . . . . ?
C31 C32 C33 C34 -1.7(3) . . . . ?
C32 C33 C34 C35 -0.1(3) . . . . ?
C33 C34 C35 C36 1.9(3) . . . . ?
C34 C35 C36 C31 -1.9(3) . . . . ?
C32 C31 C36 C35 0.1(3) . . . . ?
P2 C31 C36 C35 179.91(15) . . . . ?
Cu S C37 C40 -175.6(2) . . . . ?
Cu S C37 C38 1.77(17) . . . . ?
Cu O1 C38 C37 -3.1(2) . . . . ?
Cu O1 C38 C39 175.4(2) . . . . ?
C40 C37 C38 O1 179.5(2) . . . . ?
S C37 C38 O1 1.1(3) . . . . ?
C40 C37 C38 C39 0.52(15) . . . . ?
S C37 C38 C39 -177.89(15) . . . . ?
O1 C38 C39 O2 -0.4(4) . . . . ?
C37 C38 C39 O2 178.5(2) . . . . ?
O1 C38 C39 C40 -179.3(3) . . . . ?
C37 C38 C39 C40 -0.49(14) . . . . ?
C41 O3 C40 C37 -179.6(2) . . . . ?
C41 O3 C40 C39 1.4(3) . . . . ?
C38 C37 C40 O3 -179.8(2) . . . . ?
S C37 C40 O3 -1.9(4) . . . . ?
C38 C37 C40 C39 -0.53(15) . . . . ?
S C37 C40 C39 177.4(2) . . . . ?
O2 C39 C40 O3 0.7(4) . . . . ?
C38 C39 C40 O3 179.7(2) . . . . ?
O2 C39 C40 C37 -178.5(2) . . . . ?
C38 C39 C40 C37 0.51(15) . . . . ?
C40 O3 C41 C42 -142.96(19) . . . . ?
